data_7228651
loop_
_publ_author_name
'Kumar, Robin'
'Thirupathi, Natesan'

_publ_section_title
;
 Syntheses, characterisation, and catalytic role of (\h5-C5Me5)Rh(iii)
 guanidinato complexes in transfer hydrogenation (TH) and
 TH--etherification
;
_journal_issue 54
_journal_name_full 'RSC Adv.'
_journal_page_first 33890
_journal_paper_doi 10.1039/C7RA04152G
_journal_volume 7
_journal_year 2017
_chemical_formula_moiety 'C29 H27 Cl4 N3 Rh'
_chemical_formula_sum 'C29 H27 Cl4 N3 Rh'
_chemical_formula_weight 662.25
_chemical_name_systematic
; 
 ? 
;
_space_group_IT_number 14
_symmetry_cell_setting monoclinic
_symmetry_space_group_name_Hall '-P 2ybc'
_symmetry_space_group_name_H-M 'P 1 21/c 1'
_atom_sites_solution_hydrogens geom
_atom_sites_solution_primary direct
_atom_sites_solution_secondary difmap
_audit_block_doi 10.5517/ccdc.csd.cc1nn1q2
_audit_creation_method SHELXL-97
_audit_update_record
;
2017-03-17 deposited with the CCDC.
2017-06-15 downloaded from the CCDC.
;
_cell_angle_alpha 90.000(5)
_cell_angle_beta 105.243(5)
_cell_angle_gamma 90.000(5)
_cell_formula_units_Z 4
_cell_length_a 14.867(5)
_cell_length_b 7.952(5)
_cell_length_c 24.503(5)
_cell_measurement_reflns_used 5876
_cell_measurement_temperature 298(2)
_cell_measurement_theta_max 29.2703
_cell_measurement_theta_min 2.9399
_cell_volume 2795(2)
_computing_cell_refinement 'CrysAlisPro, Oxford Diffraction Ltd.'
_computing_data_collection 'CrysAlisPro, Oxford Diffraction Ltd.'
_computing_data_reduction 'CrysAlisPro, Oxford Diffraction Ltd.'
_computing_molecular_graphics Olex2
_computing_publication_material 'WINGX V1.80.01'
_computing_structure_refinement 'SHELXL-97 (Sheldrick, 1997)'
_computing_structure_solution 'SHELXS-97 (Sheldrick, 1990)'
_diffrn_ambient_temperature 298(2)
_diffrn_detector_area_resol_mean 0.3703
_diffrn_measured_fraction_theta_full 0.999
_diffrn_measured_fraction_theta_max 0.999
_diffrn_measurement_device_type 'Sapphire-3 CCD detector'
_diffrn_measurement_method 'omega scan'
_diffrn_radiation_monochromator graphite
_diffrn_radiation_source 'fine-focus sealed tube'
_diffrn_radiation_type MoK\a
_diffrn_radiation_wavelength 0.71073
_diffrn_reflns_av_R_equivalents 0.0366
_diffrn_reflns_av_sigmaI/netI 0.0357
_diffrn_reflns_limit_h_max 18
_diffrn_reflns_limit_h_min -17
_diffrn_reflns_limit_k_max 9
_diffrn_reflns_limit_k_min -9
_diffrn_reflns_limit_l_max 30
_diffrn_reflns_limit_l_min -29
_diffrn_reflns_number 22431
_diffrn_reflns_theta_full 26.37
_diffrn_reflns_theta_max 26.37
_diffrn_reflns_theta_min 2.95
_exptl_absorpt_coefficient_mu 1.018
_exptl_absorpt_correction_T_max 0.9799
_exptl_absorpt_correction_T_min 0.6863
_exptl_absorpt_correction_type multi-scan
_exptl_crystal_colour Orange
_exptl_crystal_density_diffrn 1.574
_exptl_crystal_density_method 'not measured'
_exptl_crystal_description Rectangular
_exptl_crystal_F_000 1340
_exptl_crystal_size_max 0.40
_exptl_crystal_size_mid 0.03
_exptl_crystal_size_min 0.02
_refine_diff_density_max 2.201
_refine_diff_density_min -1.340
_refine_diff_density_rms 0.112
_refine_ls_extinction_method none
_refine_ls_goodness_of_fit_ref 1.024
_refine_ls_hydrogen_treatment mixed
_refine_ls_matrix_type full
_refine_ls_number_parameters 330
_refine_ls_number_reflns 5695
_refine_ls_number_restraints 9
_refine_ls_restrained_S_all 1.427
_refine_ls_R_factor_all 0.0640
_refine_ls_R_factor_gt 0.0558
_refine_ls_shift/su_max 0.029
_refine_ls_shift/su_mean 0.003
_refine_ls_structure_factor_coef Fsqd
_refine_ls_weighting_details 'calc w=1/[\s^2^(Fo^2^)+(0.0560P)^2^+15.4928P] where P=(Fo^2^+2Fc^2^)/3'
_refine_ls_weighting_scheme calc
_refine_ls_wR_factor_gt 0.1289
_refine_ls_wR_factor_ref 0.1339
_reflns_number_gt 5097
_reflns_number_total 5695
_reflns_threshold_expression >2sigma(I)
_cod_data_source_file c7ra04152g2.cif
_cod_data_source_block 1g
_cod_depositor_comments
;
The following automatic conversions were performed:

'_symmetry_cell_setting' value 'Monoclinic' changed to 'monoclinic'
according to
/home/data/users/saulius/crontab/automatic-downloads/rss-feeds/RSC/lib/dictionaries/cif_core.dic
dictionary named 'cif_core.dic' version 2.4.2 from 2011-04-26.

Automatic conversion script
Id: cif_fix_values 4973 2017-02-22 13:04:09Z antanas 
;
_cod_original_sg_symbol_H-M P21/c
_cod_database_code 7228651

loop_
_symmetry_equiv_pos_as_xyz
'x, y, z'
'-x, y+1/2, -z+1/2'
'-x, -y, -z'
'x, -y-1/2, z-1/2'

loop_
_atom_site_label
_atom_site_type_symbol
_atom_site_fract_x
_atom_site_fract_y
_atom_site_fract_z
_atom_site_U_iso_or_equiv
_atom_site_adp_type
_atom_site_occupancy
_atom_site_symmetry_multiplicity
_atom_site_calc_flag
_atom_site_refinement_flags
Rh1 Rh 0.65065(3) 0.73343(6) 0.16376(2) 0.01828(17) Uani 1 1 d .
N1 N 0.7314(4) 0.8048(7) 0.1085(2) 0.0215(11) Uani 1 1 d .
N2 N 0.7839(4) 0.8328(7) 0.1995(2) 0.0216(11) Uani 1 1 d .
N3 N 0.8727(4) 0.9638(7) 0.1435(2) 0.0240(12) Uani 1 1 d .
H3 H 0.9212 0.9675 0.1718 0.029 Uiso 1 1 calc R
Cl1 Cl 0.8853(2) 0.6460(4) 0.06476(12) 0.0318(6) Uiso 0.60 1 d P
Cl1' Cl 0.5658(4) 0.9025(7) 0.0175(2) 0.0456(12) Uiso 0.40 1 d PD
Cl2 Cl 0.98534(12) 0.7301(2) 0.24790(7) 0.0312(4) Uani 1 1 d .
Cl3 Cl 1.05894(13) 0.9822(3) 0.12224(9) 0.0429(5) Uani 1 1 d .
Cl4 Cl 0.58682(12) 1.0136(2) 0.15437(8) 0.0315(4) Uani 1 1 d .
C1 C 0.7990(4) 0.8681(8) 0.1493(3) 0.0183(12) Uani 1 1 d .
C2 C 0.7232 0.7868 0.0523 0.0337(17) Uani 1 1 d D
C3 C 0.7922(8) 0.7162(11) 0.0295(5) 0.067(4) Uani 1 1 d D
C4 C 0.7686(11) 0.7060(14) -0.0369(6) 0.088(5) Uani 1 1 d D
H4 H 0.8084 0.6608 -0.0568 0.106 Uiso 1 1 calc R
C5 C 0.6844(9) 0.7702(16) -0.0614(7) 0.088(5) Uani 1 1 d D
H5 H 0.6737 0.7644 -0.1005 0.105 Uiso 1 1 calc R
C6 C 0.6216(12) 0.8293(19) -0.0507(6) 0.134(9) Uani 1 1 d D
H6 H 0.5672 0.8672 -0.0760 0.161 Uiso 1 1 calc R
C7 C 0.6449(9) 0.8333(14) 0.0120(4) 0.077(4) Uani 1 1 d D
C8 C 0.8292(4) 0.8999(8) 0.2520(3) 0.0204(13) Uani 1 1 d .
C9 C 0.9205(5) 0.8605(8) 0.2801(3) 0.0221(13) Uani 1 1 d .
C10 C 0.9616(5) 0.9178(9) 0.3342(3) 0.0287(15) Uani 1 1 d .
H10 H 1.0232 0.8909 0.3520 0.034 Uiso 1 1 calc R
C11 C 0.9100(6) 1.0154(10) 0.3615(3) 0.0349(17) Uani 1 1 d .
H11 H 0.9369 1.0543 0.3979 0.042 Uiso 1 1 calc R
C12 C 0.8195(6) 1.0552(10) 0.3352(3) 0.0354(17) Uani 1 1 d .
H12 H 0.7851 1.1211 0.3538 0.043 Uiso 1 1 calc R
C13 C 0.7789(5) 0.9979(9) 0.2812(3) 0.0296(15) Uani 1 1 d .
H13 H 0.7171 1.0248 0.2639 0.036 Uiso 1 1 calc R
C14 C 0.8755(5) 1.0556(8) 0.0955(3) 0.0240(14) Uani 1 1 d .
C15 C 0.9592(5) 1.0736(9) 0.0806(3) 0.0313(16) Uani 1 1 d .
C16 C 0.9630(7) 1.1640(10) 0.0327(4) 0.045(2) Uani 1 1 d .
H16 H 1.0193 1.1755 0.0232 0.054 Uiso 1 1 calc R
C17 C 0.8841(8) 1.2358(10) -0.0003(4) 0.053(3) Uani 1 1 d .
H17 H 0.8865 1.2941 -0.0328 0.064 Uiso 1 1 calc R
C18 C 0.8007(7) 1.2225(10) 0.0142(3) 0.045(2) Uani 1 1 d .
H18 H 0.7471 1.2723 -0.0083 0.054 Uiso 1 1 calc R
C19 C 0.7973(5) 1.1353(8) 0.0622(3) 0.0297(15) Uani 1 1 d .
H19 H 0.7414 1.1298 0.0725 0.036 Uiso 1 1 calc R
C20 C 0.5517(5) 0.6264(9) 0.2036(3) 0.0344(17) Uani 1 1 d .
C21 C 0.6409(5) 0.5508(9) 0.2259(3) 0.0295(15) Uani 1 1 d .
C22 C 0.6689(5) 0.4719(8) 0.1802(3) 0.0263(14) Uani 1 1 d .
C23 C 0.5947(5) 0.4951(8) 0.1298(3) 0.0271(14) Uani 1 1 d .
C24 C 0.5242(5) 0.5935(9) 0.1437(3) 0.0327(16) Uani 1 1 d .
C25 C 0.4976(8) 0.7241(12) 0.2362(5) 0.060(3) Uani 1 1 d .
H25A H 0.4399 0.7609 0.2112 0.091 Uiso 1 1 calc R
H25B H 0.5333 0.8201 0.2532 0.091 Uiso 1 1 calc R
H25C H 0.4849 0.6540 0.2652 0.091 Uiso 1 1 calc R
C26 C 0.6973(7) 0.5546(12) 0.2861(3) 0.053(2) Uani 1 1 d .
H26A H 0.7544 0.4940 0.2897 0.080 Uiso 1 1 calc R
H26B H 0.6626 0.5032 0.3096 0.080 Uiso 1 1 calc R
H26C H 0.7112 0.6691 0.2978 0.080 Uiso 1 1 calc R
C27 C 0.7566(5) 0.3769(10) 0.1845(4) 0.0372(18) Uani 1 1 d .
H27A H 0.7946 0.3805 0.2228 0.056 Uiso 1 1 calc R
H27B H 0.7899 0.4266 0.1599 0.056 Uiso 1 1 calc R
H27C H 0.7420 0.2621 0.1736 0.056 Uiso 1 1 calc R
C28 C 0.5958(6) 0.4318(10) 0.0725(3) 0.044(2) Uani 1 1 d .
H28A H 0.6518 0.3684 0.0753 0.067 Uiso 1 1 calc R
H28B H 0.5937 0.5253 0.0474 0.067 Uiso 1 1 calc R
H28C H 0.5426 0.3609 0.0581 0.067 Uiso 1 1 calc R
C29 C 0.4345(6) 0.6473(12) 0.1041(5) 0.056(3) Uani 1 1 d .
H29A H 0.3995 0.7128 0.1243 0.084 Uiso 1 1 calc R
H29B H 0.3991 0.5499 0.0882 0.084 Uiso 1 1 calc R
H29C H 0.4472 0.7140 0.0743 0.084 Uiso 1 1 calc R

loop_
_atom_site_aniso_label
_atom_site_aniso_U_11
_atom_site_aniso_U_22
_atom_site_aniso_U_33
_atom_site_aniso_U_23
_atom_site_aniso_U_13
_atom_site_aniso_U_12
Rh1 0.0161(3) 0.0193(3) 0.0206(3) 0.00083(19) 0.00687(18) -0.00199(19)
N1 0.020(3) 0.027(3) 0.018(3) 0.000(2) 0.007(2) -0.004(2)
N2 0.019(3) 0.030(3) 0.017(3) 0.000(2) 0.008(2) -0.005(2)
N3 0.024(3) 0.029(3) 0.019(3) 0.000(2) 0.006(2) -0.009(2)
Cl2 0.0312(9) 0.0324(9) 0.0287(8) -0.0040(7) 0.0058(7) 0.0093(7)
Cl3 0.0265(9) 0.0512(12) 0.0555(12) -0.0123(10) 0.0187(9) -0.0079(8)
Cl4 0.0310(9) 0.0245(8) 0.0400(10) 0.0026(7) 0.0111(7) 0.0051(7)
C1 0.014(3) 0.020(3) 0.022(3) -0.001(2) 0.007(2) -0.002(2)
C2 0.050(5) 0.028(4) 0.026(4) -0.006(3) 0.015(3) -0.021(3)
C3 0.100(8) 0.039(5) 0.091(8) -0.039(5) 0.078(7) -0.040(5)
C4 0.129(12) 0.052(6) 0.125(11) -0.031(7) 0.108(10) -0.053(7)
C5 0.048(7) 0.083(10) 0.114(12) -0.002(8) -0.011(8) -0.011(7)
C6 0.124(15) 0.106(13) 0.120(14) 0.067(11) -0.060(12) -0.066(11)
C7 0.105(9) 0.070(7) 0.029(5) 0.021(5) -0.027(5) -0.058(7)
C8 0.022(3) 0.022(3) 0.018(3) 0.001(2) 0.007(2) -0.004(2)
C9 0.026(3) 0.018(3) 0.023(3) 0.000(2) 0.009(3) 0.000(3)
C10 0.033(4) 0.029(4) 0.022(3) 0.001(3) 0.003(3) -0.001(3)
C11 0.043(4) 0.044(4) 0.014(3) -0.005(3) 0.000(3) -0.003(3)
C12 0.042(4) 0.041(4) 0.028(4) -0.006(3) 0.018(3) 0.003(3)
C13 0.030(4) 0.035(4) 0.026(3) -0.001(3) 0.012(3) 0.003(3)
C14 0.031(4) 0.019(3) 0.025(3) -0.005(3) 0.013(3) -0.008(3)
C15 0.037(4) 0.026(3) 0.038(4) -0.008(3) 0.023(3) -0.010(3)
C16 0.066(6) 0.035(4) 0.052(5) -0.008(4) 0.046(5) -0.015(4)
C17 0.101(8) 0.032(4) 0.038(5) 0.008(4) 0.038(5) -0.003(5)
C18 0.075(6) 0.027(4) 0.032(4) 0.007(3) 0.012(4) 0.007(4)
C19 0.038(4) 0.022(3) 0.030(4) 0.000(3) 0.011(3) 0.002(3)
C20 0.037(4) 0.027(4) 0.048(4) 0.005(3) 0.027(4) -0.005(3)
C21 0.032(4) 0.028(4) 0.029(4) 0.009(3) 0.011(3) -0.007(3)
C22 0.022(3) 0.021(3) 0.034(4) 0.003(3) 0.004(3) -0.006(3)
C23 0.026(4) 0.023(3) 0.030(4) 0.001(3) 0.004(3) -0.007(3)
C24 0.019(3) 0.025(3) 0.053(5) 0.003(3) 0.007(3) -0.008(3)
C25 0.067(7) 0.048(5) 0.091(8) 0.013(5) 0.065(6) 0.006(5)
C26 0.079(7) 0.050(5) 0.028(4) 0.010(4) 0.011(4) -0.012(5)
C27 0.025(4) 0.031(4) 0.051(5) 0.004(3) 0.002(3) 0.003(3)
C28 0.053(5) 0.033(4) 0.039(4) -0.011(3) -0.002(4) -0.006(4)
C29 0.021(4) 0.043(5) 0.094(8) 0.007(5) -0.003(4) 0.002(4)

loop_
_atom_type_symbol
_atom_type_description
_atom_type_scat_dispersion_real
_atom_type_scat_dispersion_imag
_atom_type_scat_source
C C 0.0033 0.0016 'International Tables Vol C Tables 4.2.6.8 and 6.1.1.4'
H H 0.0000 0.0000 'International Tables Vol C Tables 4.2.6.8 and 6.1.1.4'
N N 0.0061 0.0033 'International Tables Vol C Tables 4.2.6.8 and 6.1.1.4'
Cl Cl 0.1484 0.1585 'International Tables Vol C Tables 4.2.6.8 and 6.1.1.4'
Rh Rh -1.1178 0.9187 'International Tables Vol C Tables 4.2.6.8 and 6.1.1.4'

loop_
_geom_angle_atom_site_label_1
_geom_angle_atom_site_label_2
_geom_angle_atom_site_label_3
_geom_angle
_geom_angle_site_symmetry_3
N2 Rh1 N1 62.1(2) .
N2 Rh1 C22 103.3(2) .
N1 Rh1 C22 108.6(2) .
N2 Rh1 C24 166.7(3) .
N1 Rh1 C24 127.5(3) .
C22 Rh1 C24 66.0(3) .
N2 Rh1 C21 101.1(2) .
N1 Rh1 C21 142.8(3) .
C22 Rh1 C21 39.5(3) .
C24 Rh1 C21 65.7(3) .
N2 Rh1 C20 130.2(3) .
N1 Rh1 C20 166.7(3) .
C22 Rh1 C20 66.0(3) .
C24 Rh1 C20 39.4(3) .
C21 Rh1 C20 39.0(3) .
N2 Rh1 C23 136.1(2) .
N1 Rh1 C23 102.5(2) .
C22 Rh1 C23 39.3(3) .
C24 Rh1 C23 38.8(3) .
C21 Rh1 C23 65.5(3) .
C20 Rh1 C23 65.4(3) .
N2 Rh1 Cl4 89.80(16) .
N1 Rh1 Cl4 88.07(16) .
C22 Rh1 Cl4 162.19(19) .
C24 Rh1 Cl4 99.2(2) .
C21 Rh1 Cl4 126.7(2) .
C20 Rh1 Cl4 96.4(2) .
C23 Rh1 Cl4 132.6(2) .
N2 Rh1 C1 31.42(19) .
N1 Rh1 C1 30.91(19) .
C22 Rh1 C1 111.4(2) .
C24 Rh1 C1 158.1(3) .
C21 Rh1 C1 127.2(2) .
C20 Rh1 C1 161.6(3) .
C23 Rh1 C1 125.2(2) .
Cl4 Rh1 C1 86.10(15) .
C1 N1 C2 131.0(5) .
C1 N1 Rh1 93.7(4) .
C2 N1 Rh1 135.1(3) .
C1 N2 C8 127.7(5) .
C1 N2 Rh1 93.7(4) .
C8 N2 Rh1 134.8(4) .
C1 N3 C14 125.4(6) .
C1 N3 H3 117.3 .
C14 N3 H3 117.3 .
C7 Cl1' C6 43.5(6) .
C7 Cl1' Cl1' 149.5(6) 3_675
C6 Cl1' Cl1' 109.5(5) 3_675
N1 C1 N2 109.8(5) .
N1 C1 N3 127.2(6) .
N2 C1 N3 123.0(5) .
N1 C1 Rh1 55.3(3) .
N2 C1 Rh1 54.9(3) .
N3 C1 Rh1 170.9(5) .
N1 C2 C7 122.5(6) .
N1 C2 C3 124.4(6) .
C7 C2 C3 113.1(8) .
C2 C3 Cl1 124.4(8) .
C2 C3 C4 116.3(11) .
Cl1 C3 C4 119.2(8) .
C5 C4 C3 111.8(11) .
C5 C4 H4 124.1 .
C3 C4 H4 124.1 .
C6 C5 C4 141.5(18) .
C6 C5 H5 109.2 .
C4 C5 H5 109.2 .
C5 C6 C7 105.4(15) .
C5 C6 Cl1' 143.7(14) .
C7 C6 Cl1' 38.3(7) .
C5 C6 H6 127.3 .
C7 C6 H6 127.3 .
Cl1' C6 H6 89.0 .
Cl1' C7 C2 130.1(9) .
Cl1' C7 C6 98.2(10) .
C2 C7 C6 131.7(13) .
C9 C8 N2 123.0(6) .
C9 C8 C13 117.2(6) .
N2 C8 C13 119.5(6) .
C10 C9 C8 121.9(6) .
C10 C9 Cl2 118.3(5) .
C8 C9 Cl2 119.8(5) .
C11 C10 C9 119.2(7) .
C11 C10 H10 120.4 .
C9 C10 H10 120.4 .
C12 C11 C10 120.3(6) .
C12 C11 H11 119.9 .
C10 C11 H11 119.9 .
C11 C12 C13 120.2(7) .
C11 C12 H12 119.9 .
C13 C12 H12 119.9 .
C12 C13 C8 121.1(7) .
C12 C13 H13 119.4 .
C8 C13 H13 119.4 .
C19 C14 C15 117.9(6) .
C19 C14 N3 121.9(6) .
C15 C14 N3 120.1(7) .
C16 C15 C14 120.8(8) .
C16 C15 Cl3 119.9(6) .
C14 C15 Cl3 119.3(6) .
C17 C16 C15 119.9(8) .
C17 C16 H16 120.1 .
C15 C16 H16 120.1 .
C16 C17 C18 120.4(7) .
C16 C17 H17 119.8 .
C18 C17 H17 119.8 .
C19 C18 C17 119.7(8) .
C19 C18 H18 120.1 .
C17 C18 H18 120.1 .
C18 C19 C14 121.2(7) .
C18 C19 H19 119.4 .
C14 C19 H19 119.4 .
C21 C20 C24 107.5(6) .
C21 C20 C25 126.2(8) .
C24 C20 C25 126.3(8) .
C21 C20 Rh1 70.3(4) .
C24 C20 Rh1 69.7(4) .
C25 C20 Rh1 124.6(5) .
C20 C21 C22 108.3(6) .
C20 C21 C26 126.5(7) .
C22 C21 C26 125.2(7) .
C20 C21 Rh1 70.8(4) .
C22 C21 Rh1 69.7(4) .
C26 C21 Rh1 124.4(5) .
C23 C22 C21 107.4(6) .
C23 C22 C27 126.0(7) .
C21 C22 C27 126.5(6) .
C23 C22 Rh1 71.3(4) .
C21 C22 Rh1 70.8(4) .
C27 C22 Rh1 125.3(5) .
C24 C23 C22 108.3(6) .
C24 C23 C28 127.0(7) .
C22 C23 C28 124.6(7) .
C24 C23 Rh1 69.9(4) .
C22 C23 Rh1 69.4(4) .
C28 C23 Rh1 124.2(5) .
C23 C24 C20 108.3(6) .
C23 C24 C29 126.4(8) .
C20 C24 C29 125.3(8) .
C23 C24 Rh1 71.4(4) .
C20 C24 Rh1 70.9(4) .
C29 C24 Rh1 125.8(6) .
C20 C25 H25A 109.5 .
C20 C25 H25B 109.5 .
H25A C25 H25B 109.5 .
C20 C25 H25C 109.5 .
H25A C25 H25C 109.5 .
H25B C25 H25C 109.5 .
C21 C26 H26A 109.5 .
C21 C26 H26B 109.5 .
H26A C26 H26B 109.5 .
C21 C26 H26C 109.5 .
H26A C26 H26C 109.5 .
H26B C26 H26C 109.5 .
C22 C27 H27A 109.5 .
C22 C27 H27B 109.5 .
H27A C27 H27B 109.5 .
C22 C27 H27C 109.5 .
H27A C27 H27C 109.5 .
H27B C27 H27C 109.5 .
C23 C28 H28A 109.5 .
C23 C28 H28B 109.5 .
H28A C28 H28B 109.5 .
C23 C28 H28C 109.5 .
H28A C28 H28C 109.5 .
H28B C28 H28C 109.5 .
C24 C29 H29A 109.5 .
C24 C29 H29B 109.5 .
H29A C29 H29B 109.5 .
C24 C29 H29C 109.5 .
H29A C29 H29C 109.5 .
H29B C29 H29C 109.5 .

loop_
_geom_bond_atom_site_label_1
_geom_bond_atom_site_label_2
_geom_bond_distance
_geom_bond_site_symmetry_2
Rh1 N2 2.098(5) .
Rh1 N1 2.109(5) .
Rh1 C22 2.122(7) .
Rh1 C24 2.128(7) .
Rh1 C21 2.137(6) .
Rh1 C20 2.143(7) .
Rh1 C23 2.147(7) .
Rh1 Cl4 2.409(2) .
Rh1 C1 2.558(6) .
N1 C1 1.317(8) .
N1 C2 1.358(5) .
N2 C1 1.336(8) .
N2 C8 1.392(8) .
N3 C1 1.372(8) .
N3 C14 1.394(8) .
N3 H3 0.8600 .
Cl1 C3 1.532(14) .
Cl1' C7 1.337(15) .
Cl1' C6 2.135(19) .
Cl1' Cl1' 2.467(11) 3_675
Cl2 C9 1.739(6) .
Cl3 C15 1.724(8) .
C2 C7 1.365(10) .
C2 C3 1.408(9) .
C3 C4 1.573(17) .
C4 C5 1.339(19) .
C4 H4 0.9300 .
C5 C6 1.136(18) .
C5 H5 0.9300 .
C6 C7 1.485(15) .
C6 H6 0.9300 .
C8 C9 1.387(9) .
C8 C13 1.399(9) .
C9 C10 1.383(9) .
C10 C11 1.382(10) .
C10 H10 0.9300 .
C11 C12 1.367(11) .
C11 H11 0.9300 .
C12 C13 1.379(10) .
C12 H12 0.9300 .
C13 H13 0.9300 .
C14 C19 1.387(10) .
C14 C15 1.393(9) .
C15 C16 1.391(11) .
C16 C17 1.362(14) .
C16 H16 0.9300 .
C17 C18 1.382(14) .
C17 H17 0.9300 .
C18 C19 1.378(10) .
C18 H18 0.9300 .
C19 H19 0.9300 .
C20 C21 1.428(11) .
C20 C24 1.441(11) .
C20 C25 1.493(11) .
C21 C22 1.438(10) .
C21 C26 1.493(11) .
C22 C23 1.435(9) .
C22 C27 1.487(10) .
C23 C24 1.419(10) .
C23 C28 1.495(10) .
C24 C29 1.490(11) .
C25 H25A 0.9600 .
C25 H25B 0.9600 .
C25 H25C 0.9600 .
C26 H26A 0.9600 .
C26 H26B 0.9600 .
C26 H26C 0.9600 .
C27 H27A 0.9600 .
C27 H27B 0.9600 .
C27 H27C 0.9600 .
C28 H28A 0.9600 .
C28 H28B 0.9600 .
C28 H28C 0.9600 .
C29 H29A 0.9600 .
C29 H29B 0.9600 .
C29 H29C 0.9600 .

loop_
_geom_torsion_atom_site_label_1
_geom_torsion_atom_site_label_2
_geom_torsion_atom_site_label_3
_geom_torsion_atom_site_label_4
_geom_torsion
_geom_torsion_site_symmetry_1
N2 Rh1 N1 C1 -5.2(4) .
C22 Rh1 N1 C1 -100.7(4) .
C24 Rh1 N1 C1 -174.3(4) .
C21 Rh1 N1 C1 -75.4(5) .
C20 Rh1 N1 C1 -164.6(10) .
C23 Rh1 N1 C1 -141.1(4) .
Cl4 Rh1 N1 C1 85.6(4) .
N2 Rh1 N1 C2 171.3(6) .
C22 Rh1 N1 C2 75.8(5) .
C24 Rh1 N1 C2 2.2(6) .
C21 Rh1 N1 C2 101.1(6) .
C20 Rh1 N1 C2 11.9(14) .
C23 Rh1 N1 C2 35.4(5) .
Cl4 Rh1 N1 C2 -97.9(5) .
C1 Rh1 N1 C2 176.5(8) .
N1 Rh1 N2 C1 5.1(4) .
C22 Rh1 N2 C1 109.3(4) .
C24 Rh1 N2 C1 144.4(10) .
C21 Rh1 N2 C1 149.7(4) .
C20 Rh1 N2 C1 179.0(4) .
C23 Rh1 N2 C1 83.7(5) .
Cl4 Rh1 N2 C1 -82.8(4) .
N1 Rh1 N2 C8 163.1(7) .
C22 Rh1 N2 C8 -92.6(6) .
C24 Rh1 N2 C8 -57.6(14) .
C21 Rh1 N2 C8 -52.3(7) .
C20 Rh1 N2 C8 -23.0(8) .
C23 Rh1 N2 C8 -118.2(6) .
Cl4 Rh1 N2 C8 75.2(6) .
C1 Rh1 N2 C8 158.0(9) .
C2 N1 C1 N2 -169.1(5) .
Rh1 N1 C1 N2 7.6(5) .
C2 N1 C1 N3 14.0(11) .
Rh1 N1 C1 N3 -169.3(6) .
C2 N1 C1 Rh1 -176.7(7) .
C8 N2 C1 N1 -168.0(6) .
Rh1 N2 C1 N1 -7.7(5) .
C8 N2 C1 N3 9.0(10) .
Rh1 N2 C1 N3 169.4(5) .
C8 N2 C1 Rh1 -160.4(8) .
C14 N3 C1 N1 21.4(10) .
C14 N3 C1 N2 -155.1(6) .
C14 N3 C1 Rh1 -82(3) .
N2 Rh1 C1 N1 171.2(6) .
C22 Rh1 C1 N1 90.8(4) .
C24 Rh1 C1 N1 12.3(8) .
C21 Rh1 C1 N1 132.7(4) .
C20 Rh1 C1 N1 168.8(7) .
C23 Rh1 C1 N1 48.6(5) .
Cl4 Rh1 C1 N1 -92.8(4) .
N1 Rh1 C1 N2 -171.2(6) .
C22 Rh1 C1 N2 -80.4(4) .
C24 Rh1 C1 N2 -158.9(6) .
C21 Rh1 C1 N2 -38.5(5) .
C20 Rh1 C1 N2 -2.4(9) .
C23 Rh1 C1 N2 -122.6(4) .
Cl4 Rh1 C1 N2 96.0(4) .
N2 Rh1 C1 N3 -79(3) .
N1 Rh1 C1 N3 109(3) .
C22 Rh1 C1 N3 -160(3) .
C24 Rh1 C1 N3 122(3) .
C21 Rh1 C1 N3 -118(3) .
C20 Rh1 C1 N3 -82(3) .
C23 Rh1 C1 N3 158(3) .
Cl4 Rh1 C1 N3 17(3) .
C1 N1 C2 C7 -132.4(7) .
Rh1 N1 C2 C7 52.3(7) .
C1 N1 C2 C3 49.1(8) .
Rh1 N1 C2 C3 -126.3(5) .
N1 C2 C3 Cl1 1.5(9) .
C7 C2 C3 Cl1 -177.2(6) .
N1 C2 C3 C4 179.6(5) .
C7 C2 C3 C4 1.0(8) .
C2 C3 C4 C5 0.8(10) .
Cl1 C3 C4 C5 179.1(7) .
C3 C4 C5 C6 -1(2) .
C4 C5 C6 C7 0(2) .
C4 C5 C6 Cl1' -1(3) .
C7 Cl1' C6 C5 1.1(17) .
Cl1' Cl1' C6 C5 163.6(17) 3_675
Cl1' Cl1' C6 C7 162.5(8) 3_675
C6 Cl1' C7 C2 178.1(14) .
Cl1' Cl1' C7 C2 144.2(9) 3_675
Cl1' Cl1' C7 C6 -33.9(15) 3_675
N1 C2 C7 Cl1' 0.8(12) .
C3 C2 C7 Cl1' 179.5(8) .
N1 C2 C7 C6 178.3(9) .
C3 C2 C7 C6 -3.0(12) .
C5 C6 C7 Cl1' -179.3(10) .
C5 C6 C7 C2 2.6(16) .
Cl1' C6 C7 C2 -178.1(14) .
C1 N2 C8 C9 -71.7(9) .
Rh1 N2 C8 C9 136.5(6) .
C1 N2 C8 C13 115.3(7) .
Rh1 N2 C8 C13 -36.6(9) .
N2 C8 C9 C10 -174.6(6) .
C13 C8 C9 C10 -1.4(10) .
N2 C8 C9 Cl2 3.4(9) .
C13 C8 C9 Cl2 176.6(5) .
C8 C9 C10 C11 0.9(10) .
Cl2 C9 C10 C11 -177.2(6) .
C9 C10 C11 C12 -0.2(11) .
C10 C11 C12 C13 0.1(12) .
C11 C12 C13 C8 -0.7(12) .
C9 C8 C13 C12 1.3(10) .
N2 C8 C13 C12 174.7(7) .
C1 N3 C14 C19 35.7(10) .
C1 N3 C14 C15 -146.3(7) .
C19 C14 C15 C16 -2.2(10) .
N3 C14 C15 C16 179.7(6) .
C19 C14 C15 Cl3 177.9(5) .
N3 C14 C15 Cl3 -0.3(9) .
C14 C15 C16 C17 -0.2(11) .
Cl3 C15 C16 C17 179.8(6) .
C15 C16 C17 C18 1.5(13) .
C16 C17 C18 C19 -0.4(13) .
C17 C18 C19 C14 -2.0(12) .
C15 C14 C19 C18 3.3(10) .
N3 C14 C19 C18 -178.6(6) .
N2 Rh1 C20 C21 -49.9(5) .
N1 Rh1 C20 C21 106.1(11) .
C22 Rh1 C20 C21 37.5(4) .
C24 Rh1 C20 C21 118.3(6) .
C23 Rh1 C20 C21 80.8(5) .
Cl4 Rh1 C20 C21 -145.0(4) .
C1 Rh1 C20 C21 -48.2(9) .
N2 Rh1 C20 C24 -168.1(4) .
N1 Rh1 C20 C24 -12.2(13) .
C22 Rh1 C20 C24 -80.8(4) .
C21 Rh1 C20 C24 -118.3(6) .
C23 Rh1 C20 C24 -37.5(4) .
Cl4 Rh1 C20 C24 96.7(4) .
C1 Rh1 C20 C24 -166.5(6) .
N2 Rh1 C20 C25 71.1(9) .
N1 Rh1 C20 C25 -132.9(11) .
C22 Rh1 C20 C25 158.5(9) .
C24 Rh1 C20 C25 -120.7(10) .
C21 Rh1 C20 C25 121.0(10) .
C23 Rh1 C20 C25 -158.2(9) .
Cl4 Rh1 C20 C25 -24.0(8) .
C1 Rh1 C20 C25 72.8(12) .
C24 C20 C21 C22 0.2(8) .
C25 C20 C21 C22 -178.9(7) .
Rh1 C20 C21 C22 -59.8(5) .
C24 C20 C21 C26 179.1(7) .
C25 C20 C21 C26 0.0(12) .
Rh1 C20 C21 C26 119.1(7) .
C24 C20 C21 Rh1 60.0(5) .
C25 C20 C21 Rh1 -119.0(8) .
N2 Rh1 C21 C20 143.5(4) .
N1 Rh1 C21 C20 -158.6(4) .
C22 Rh1 C21 C20 -119.0(6) .
C24 Rh1 C21 C20 -37.8(4) .
C23 Rh1 C21 C20 -80.6(5) .
Cl4 Rh1 C21 C20 45.4(5) .
C1 Rh1 C21 C20 162.8(4) .
N2 Rh1 C21 C22 -97.6(4) .
N1 Rh1 C21 C22 -39.6(6) .
C24 Rh1 C21 C22 81.1(4) .
C20 Rh1 C21 C22 119.0(6) .
C23 Rh1 C21 C22 38.4(4) .
Cl4 Rh1 C21 C22 164.3(3) .
C1 Rh1 C21 C22 -78.3(4) .
N2 Rh1 C21 C26 21.9(8) .
N1 Rh1 C21 C26 79.8(8) .
C22 Rh1 C21 C26 119.5(9) .
C24 Rh1 C21 C26 -159.4(8) .
C20 Rh1 C21 C26 -121.6(9) .
C23 Rh1 C21 C26 157.8(8) .
Cl4 Rh1 C21 C26 -76.2(7) .
C1 Rh1 C21 C26 41.2(8) .
C20 C21 C22 C23 -1.8(7) .
C26 C21 C22 C23 179.3(7) .
Rh1 C21 C22 C23 -62.3(4) .
C20 C21 C22 C27 -179.3(6) .
C26 C21 C22 C27 1.8(11) .
Rh1 C21 C22 C27 120.2(7) .
C20 C21 C22 Rh1 60.5(5) .
C26 C21 C22 Rh1 -118.5(7) .
N2 Rh1 C22 C23 -151.8(4) .
N1 Rh1 C22 C23 -87.1(4) .
C24 Rh1 C22 C23 36.6(4) .
C21 Rh1 C22 C23 116.9(6) .
C20 Rh1 C22 C23 79.9(5) .
Cl4 Rh1 C22 C23 71.8(8) .
C1 Rh1 C22 C23 -119.9(4) .
N2 Rh1 C22 C21 91.3(4) .
N1 Rh1 C22 C21 156.0(4) .
C24 Rh1 C22 C21 -80.4(4) .
C20 Rh1 C22 C21 -37.0(4) .
C23 Rh1 C22 C21 -116.9(6) .
Cl4 Rh1 C22 C21 -45.1(8) .
C1 Rh1 C22 C21 123.2(4) .
N2 Rh1 C22 C27 -30.3(7) .
N1 Rh1 C22 C27 34.4(7) .
C24 Rh1 C22 C27 158.0(7) .
C21 Rh1 C22 C27 -121.6(8) .
C20 Rh1 C22 C27 -158.7(7) .
C23 Rh1 C22 C27 121.4(8) .
Cl4 Rh1 C22 C27 -166.8(5) .
C1 Rh1 C22 C27 1.5(7) .
C21 C22 C23 C24 2.7(7) .
C27 C22 C23 C24 -179.8(6) .
Rh1 C22 C23 C24 -59.2(5) .
C21 C22 C23 C28 -179.9(7) .
C27 C22 C23 C28 -2.4(11) .
Rh1 C22 C23 C28 118.1(7) .
C21 C22 C23 Rh1 62.0(4) .
C27 C22 C23 Rh1 -120.5(7) .
N2 Rh1 C23 C24 161.3(4) .
N1 Rh1 C23 C24 -136.1(4) .
C22 Rh1 C23 C24 119.7(6) .
C21 Rh1 C23 C24 81.2(5) .
C20 Rh1 C23 C24 38.1(4) .
Cl4 Rh1 C23 C24 -37.1(5) .
C1 Rh1 C23 C24 -159.4(4) .
N2 Rh1 C23 C22 41.6(5) .
N1 Rh1 C23 C22 104.2(4) .
C24 Rh1 C23 C22 -119.7(6) .
C21 Rh1 C23 C22 -38.5(4) .
C20 Rh1 C23 C22 -81.6(5) .
Cl4 Rh1 C23 C22 -156.8(3) .
C1 Rh1 C23 C22 81.0(4) .
N2 Rh1 C23 C28 -77.0(7) .
N1 Rh1 C23 C28 -14.4(7) .
C22 Rh1 C23 C28 -118.6(8) .
C24 Rh1 C23 C28 121.7(8) .
C21 Rh1 C23 C28 -157.1(7) .
C20 Rh1 C23 C28 159.8(7) .
Cl4 Rh1 C23 C28 84.6(7) .
C1 Rh1 C23 C28 -37.6(7) .
C22 C23 C24 C20 -2.6(8) .
C28 C23 C24 C20 -179.9(7) .
Rh1 C23 C24 C20 -61.6(5) .
C22 C23 C24 C29 -179.8(7) .
C28 C23 C24 C29 2.9(12) .
Rh1 C23 C24 C29 121.2(8) .
C22 C23 C24 Rh1 59.0(5) .
C28 C23 C24 Rh1 -118.3(7) .
C21 C20 C24 C23 1.5(8) .
C25 C20 C24 C23 -179.4(7) .
Rh1 C20 C24 C23 61.9(5) .
C21 C20 C24 C29 178.7(7) .
C25 C20 C24 C29 -2.2(12) .
Rh1 C20 C24 C29 -120.9(7) .
C21 C20 C24 Rh1 -60.4(5) .
C25 C20 C24 Rh1 118.7(8) .
N2 Rh1 C24 C23 -74.8(12) .
N1 Rh1 C24 C23 58.6(5) .
C22 Rh1 C24 C23 -37.0(4) .
C21 Rh1 C24 C23 -80.5(4) .
C20 Rh1 C24 C23 -117.9(6) .
Cl4 Rh1 C24 C23 153.3(4) .
C1 Rh1 C24 C23 50.7(8) .
N2 Rh1 C24 C20 43.1(13) .
N1 Rh1 C24 C20 176.5(4) .
C22 Rh1 C24 C20 80.9(5) .
C21 Rh1 C24 C20 37.4(4) .
C23 Rh1 C24 C20 117.9(6) .
Cl4 Rh1 C24 C20 -88.9(4) .
C1 Rh1 C24 C20 168.6(6) .
N2 Rh1 C24 C29 163.3(9) .
N1 Rh1 C24 C29 -63.3(8) .
C22 Rh1 C24 C29 -158.9(9) .
C21 Rh1 C24 C29 157.6(9) .
C20 Rh1 C24 C29 120.2(9) .
C23 Rh1 C24 C29 -121.9(10) .
Cl4 Rh1 C24 C29 31.4(8) .
C1 Rh1 C24 C29 -71.2(11) .
